data_7223183
loop_
_publ_author_name
'Yang, Li-Bo'
'Wang, Hong-Can'
'Fang, Xiao-Dan'
'Chen, Si-Jin'
'Xu, Quan-Qing'
'Zhu, Ai-Xin'
'Yang, Zhi'

_publ_section_title
;
 A series of Zn(ii) and Cd(ii) coordination compounds based on
 4-(4H-1,2,4-triazol-4-yl)benzoic acid: synthesis, structure and
 photoluminescence properties
;
_journal_issue 1
_journal_name_full CrystEngComm
_journal_page_first 130
_journal_paper_doi 10.1039/C5CE01815C
_journal_volume 18
_journal_year 2016
_chemical_formula_sum 'C22 H28 N7 O8.5 Zn'
_chemical_formula_weight 591.89
_chemical_name_systematic
; 
 ? 
;
_space_group_IT_number 60
_symmetry_cell_setting orthorhombic
_symmetry_space_group_name_Hall '-P 2n 2ab'
_symmetry_space_group_name_H-M 'P b c n'
_atom_sites_solution_hydrogens geom
_atom_sites_solution_primary direct
_atom_sites_solution_secondary difmap
_audit_creation_method SHELXL-97
_audit_update_record
;
2015-09-04 deposited with the CCDC.
2015-11-10 downloaded from the CCDC.
;
_cell_angle_alpha 90.00
_cell_angle_beta 90.00
_cell_angle_gamma 90.00
_cell_formula_units_Z 8
_cell_length_a 20.0621(18)
_cell_length_b 15.5930(14)
_cell_length_c 17.2349(15)
_cell_measurement_temperature 293(2)
_cell_volume 5391.6(8)
_computing_cell_refinement 'SAINT-PLUS, Ver. 6.0, 1997'
_computing_data_collection 'SMART, 1998.'
_computing_data_reduction 'SAINT-PLUS, Ver. 6.0, 1997'
_computing_molecular_graphics 'XP, Ver. 6.10, Bruker AXS Inc., 2000.'
_computing_publication_material 'SHELXTL-Bruker AXS Inc., 1998.'
_computing_structure_refinement 'SHELXL-97 (Sheldrick, 1997)'
_computing_structure_solution 'SHELXS-97 (Sheldrick, 1990)'
_diffrn_ambient_temperature 293(2)
_diffrn_measured_fraction_theta_full 0.999
_diffrn_measured_fraction_theta_max 0.999
_diffrn_measurement_device_type 'Bruker Apex CCD'
_diffrn_measurement_method '\w scan'
_diffrn_radiation_monochromator graphite
_diffrn_radiation_source 'fine-focus sealed tube'
_diffrn_radiation_type MoK\a
_diffrn_radiation_wavelength 0.71073
_diffrn_reflns_av_R_equivalents 0.0503
_diffrn_reflns_av_sigmaI/netI 0.0378
_diffrn_reflns_limit_h_max 24
_diffrn_reflns_limit_h_min -24
_diffrn_reflns_limit_k_max 16
_diffrn_reflns_limit_k_min -19
_diffrn_reflns_limit_l_max 20
_diffrn_reflns_limit_l_min -21
_diffrn_reflns_number 30975
_diffrn_reflns_theta_full 26.00
_diffrn_reflns_theta_max 26.00
_diffrn_reflns_theta_min 1.65
_exptl_absorpt_coefficient_mu 0.971
_exptl_absorpt_correction_T_max 0.8202
_exptl_absorpt_correction_T_min 0.7661
_exptl_absorpt_correction_type multi-scan
_exptl_absorpt_process_details 'SADABS (Bruker, 2002)'
_exptl_crystal_colour colorless
_exptl_crystal_density_diffrn 1.458
_exptl_crystal_density_method 'not measured'
_exptl_crystal_description block
_exptl_crystal_F_000 1792
_exptl_crystal_size_max 0.30
_exptl_crystal_size_mid 0.25
_exptl_crystal_size_min 0.22
_platon_squeeze_details
;
Highly Disordered solvent (DMA and H~2~O) molecules were not determined
and the contributions of these disordered solvent molecules to 
the scattering values have been removed by using the PLATON SQUEEZE 
program. TGA and elemental analyses reveal that it contains one DMA and 
3.5 water molecules per molecular unit. Then, the formula can be get 
as [Zn(C~18~H~12~N~6~O~4~)]DMA.3.5H~2~O.  
;
_refine_diff_density_max 0.496
_refine_diff_density_min -0.325
_refine_diff_density_rms 0.068
_refine_ls_extinction_method none
_refine_ls_goodness_of_fit_ref 1.012
_refine_ls_hydrogen_treatment constr
_refine_ls_matrix_type full
_refine_ls_number_parameters 262
_refine_ls_number_reflns 5303
_refine_ls_number_restraints 0
_refine_ls_restrained_S_all 1.012
_refine_ls_R_factor_all 0.0600
_refine_ls_R_factor_gt 0.0441
_refine_ls_shift/su_max 0.003
_refine_ls_shift/su_mean 0.000
_refine_ls_structure_factor_coef Fsqd
_refine_ls_weighting_details 'calc w=1/[\s^2^(Fo^2^)+(0.0656P)^2^+0.0000P] where P=(Fo^2^+2Fc^2^)/3'
_refine_ls_weighting_scheme calc
_refine_ls_wR_factor_gt 0.1076
_refine_ls_wR_factor_ref 0.1143
_reflns_number_gt 4117
_reflns_number_total 5303
_reflns_threshold_expression >2sigma(I)
_cod_data_source_file c5ce01815c2.cif
_cod_data_source_block 4
_cod_depositor_comments
;
The following automatic conversions were performed:

'_symmetry_cell_setting' value 'Orthorhombic' changed to
'orthorhombic' according to
/usr/data/users/saulius/crontab/automatic-downloads/rss-feeds/RSC/lib/dictionaries/cif_core.dic
dictionary named 'cif_core.dic' version 2.4.2 from 2011-04-26.

'_exptl_absorpt_correction_type' value 'Multi-scan' changed to
'multi-scan' according to
/usr/data/users/saulius/crontab/automatic-downloads/rss-feeds/RSC/lib/dictionaries/cif_core.dic
dictionary named 'cif_core.dic' version 2.4.2 from 2011-04-26.

Automatic conversion script
Id: cif_fix_values 3271 2015-04-21 07:52:19Z andrius 

 Adding full bibliography for 7223177--7223183.cif.
;
_cod_original_sg_symbol_H-M Pbcn
_cod_database_code 7223183

loop_
_symmetry_equiv_pos_as_xyz
'x, y, z'
'-x+1/2, -y+1/2, z+1/2'
'-x, y, -z+1/2'
'x+1/2, -y+1/2, -z'
'-x, -y, -z'
'x-1/2, y-1/2, -z-1/2'
'x, -y, z-1/2'
'-x-1/2, y-1/2, z'

loop_
_atom_site_label
_atom_site_type_symbol
_atom_site_fract_x
_atom_site_fract_y
_atom_site_fract_z
_atom_site_U_iso_or_equiv
_atom_site_adp_type
_atom_site_occupancy
_atom_site_symmetry_multiplicity
_atom_site_calc_flag
_atom_site_refinement_flags
Zn1 Zn 0.288681(13) 0.022949(17) 1.005930(15) 0.02862(11) Uani 1 1 d .
N1 N 0.37903(9) 0.07352(13) 1.03332(12) 0.0346(5) Uani 1 1 d .
N2 N 0.42489(11) 0.02179(15) 1.07067(15) 0.0541(7) Uani 1 1 d .
N3 N 0.47141(9) 0.14512(14) 1.04250(12) 0.0380(5) Uani 1 1 d .
N4 N 0.30741(10) -0.03512(13) 0.90142(12) 0.0345(5) Uani 1 1 d .
N5 N 0.36010(11) -0.01949(14) 0.85269(12) 0.0431(5) Uani 1 1 d .
N6 N 0.30405(10) -0.13131(13) 0.81088(12) 0.0353(5) Uani 1 1 d .
C1 C 0.40783(12) 0.14605(18) 1.01731(15) 0.0385(6) Uani 1 1 d .
H1A H 0.3875 0.1919 0.9922 0.046 Uiso 1 1 calc R
C2 C 0.47897(13) 0.0668(2) 1.07508(18) 0.0560(8) Uani 1 1 d .
H2A H 0.5182 0.0476 1.0979 0.067 Uiso 1 1 calc R
C3 C 0.52162(12) 0.21106(17) 1.03566(15) 0.0394(6) Uani 1 1 d .
C4 C 0.50553(13) 0.29475(18) 1.0499(2) 0.0585(9) Uani 1 1 d .
H4A H 0.4621 0.3098 1.0633 0.070 Uiso 1 1 calc R
C5 C 0.55461(14) 0.3569(2) 1.0444(2) 0.0620(9) Uani 1 1 d .
H5A H 0.5441 0.4141 1.0538 0.074 Uiso 1 1 calc R
C6 C 0.61904(13) 0.33452(17) 1.02491(16) 0.0417(6) Uani 1 1 d .
C7 C 0.63403(13) 0.24952(19) 1.01032(16) 0.0456(7) Uani 1 1 d .
H7A H 0.6773 0.2341 0.9969 0.055 Uiso 1 1 calc R
C8 C 0.58516(13) 0.18708(18) 1.01552(16) 0.0459(7) Uani 1 1 d .
H8A H 0.5952 0.1299 1.0055 0.055 Uiso 1 1 calc R
C9 C 0.67249(14) 0.4027(2) 1.02050(18) 0.0505(7) Uani 1 1 d .
C10 C 0.27490(12) -0.10178(17) 0.87553(15) 0.0383(6) Uani 1 1 d .
H10A H 0.2371 -0.1253 0.8985 0.046 Uiso 1 1 calc R
C11 C 0.35625(14) -0.07748(18) 0.79871(15) 0.0464(7) Uani 1 1 d .
H11A H 0.3855 -0.0816 0.7570 0.056 Uiso 1 1 calc R
C12 C 0.28521(12) -0.20575(16) 0.76635(14) 0.0370(6) Uani 1 1 d .
C13 C 0.29008(13) -0.20263(18) 0.68614(15) 0.0430(6) Uani 1 1 d .
H13A H 0.3039 -0.1528 0.6612 0.052 Uiso 1 1 calc R
C14 C 0.27397(13) -0.27503(17) 0.64406(15) 0.0418(6) Uani 1 1 d .
H14A H 0.2770 -0.2739 0.5902 0.050 Uiso 1 1 calc R
C15 C 0.25337(13) -0.34929(16) 0.68099(14) 0.0384(6) Uani 1 1 d .
C16 C 0.24851(16) -0.35006(18) 0.76057(15) 0.0500(7) Uani 1 1 d .
H16A H 0.2342 -0.3996 0.7856 0.060 Uiso 1 1 calc R
C17 C 0.26451(15) -0.27845(18) 0.80398(15) 0.0493(7) Uani 1 1 d .
H17A H 0.2613 -0.2796 0.8578 0.059 Uiso 1 1 calc R
C18 C 0.23596(13) -0.42877(17) 0.63439(16) 0.0422(6) Uani 1 1 d .
O2 O 0.65832(12) 0.47763(15) 1.03259(19) 0.0890(9) Uani 1 1 d .
O1 O 0.73053(9) 0.37746(13) 1.00289(10) 0.0475(5) Uani 1 1 d .
O3 O 0.22946(9) -0.41796(12) 0.56205(10) 0.0448(5) Uani 1 1 d .
O4 O 0.22885(14) -0.49768(14) 0.66693(13) 0.0771(7) Uani 1 1 d .

loop_
_atom_site_aniso_label
_atom_site_aniso_U_11
_atom_site_aniso_U_22
_atom_site_aniso_U_33
_atom_site_aniso_U_23
_atom_site_aniso_U_13
_atom_site_aniso_U_12
Zn1 0.02867(17) 0.02270(17) 0.03449(18) -0.00053(11) -0.00130(11) -0.00044(10)
N1 0.0283(10) 0.0326(12) 0.0429(12) 0.0001(10) -0.0057(9) -0.0032(9)
N2 0.0392(13) 0.0403(14) 0.0828(18) 0.0151(13) -0.0163(12) -0.0077(10)
N3 0.0322(11) 0.0333(12) 0.0486(13) 0.0016(10) -0.0046(9) -0.0085(9)
N4 0.0357(10) 0.0334(12) 0.0344(11) -0.0062(9) 0.0014(9) -0.0025(9)
N5 0.0453(12) 0.0424(14) 0.0416(12) -0.0071(11) 0.0066(10) -0.0118(10)
N6 0.0409(12) 0.0308(12) 0.0344(11) -0.0055(9) 0.0010(9) -0.0059(9)
C1 0.0324(13) 0.0365(15) 0.0465(15) 0.0054(12) -0.0041(11) -0.0024(11)
C2 0.0365(14) 0.0468(18) 0.085(2) 0.0176(17) -0.0199(14) -0.0072(13)
C3 0.0349(13) 0.0348(15) 0.0485(16) 0.0013(12) -0.0032(12) -0.0126(11)
C4 0.0354(15) 0.0409(17) 0.099(3) -0.0114(17) 0.0120(15) -0.0060(13)
C5 0.0486(17) 0.0350(17) 0.102(3) -0.0102(18) 0.0090(17) -0.0084(13)
C6 0.0391(14) 0.0344(15) 0.0515(16) -0.0019(13) 0.0008(12) -0.0124(11)
C7 0.0306(13) 0.0427(16) 0.0633(18) -0.0020(14) 0.0024(12) -0.0068(11)
C8 0.0395(14) 0.0304(15) 0.0679(19) -0.0010(13) 0.0011(13) -0.0047(11)
C9 0.0457(17) 0.0448(19) 0.0610(18) 0.0012(15) 0.0007(14) -0.0170(14)
C10 0.0393(14) 0.0374(15) 0.0383(15) -0.0049(12) 0.0053(11) -0.0042(11)
C11 0.0525(16) 0.0443(17) 0.0424(15) -0.0080(13) 0.0106(12) -0.0111(13)
C12 0.0444(15) 0.0294(14) 0.0373(14) -0.0054(11) -0.0019(11) -0.0048(11)
C13 0.0625(18) 0.0304(15) 0.0360(14) 0.0003(12) 0.0004(12) -0.0058(12)
C14 0.0594(17) 0.0351(15) 0.0310(14) -0.0023(12) -0.0025(11) -0.0038(12)
C15 0.0488(15) 0.0281(14) 0.0381(14) -0.0028(11) -0.0050(12) -0.0027(11)
C16 0.076(2) 0.0325(15) 0.0416(16) 0.0020(13) 0.0008(14) -0.0144(13)
C17 0.076(2) 0.0419(17) 0.0303(14) -0.0019(13) -0.0020(13) -0.0115(15)
C18 0.0510(16) 0.0298(15) 0.0458(16) -0.0052(13) -0.0039(12) -0.0025(12)
O2 0.0639(16) 0.0368(15) 0.166(3) -0.0149(16) 0.0227(16) -0.0184(11)
O1 0.0405(10) 0.0440(12) 0.0581(13) -0.0003(9) 0.0043(8) -0.0174(9)
O3 0.0584(11) 0.0338(11) 0.0423(11) -0.0102(9) -0.0045(8) -0.0057(8)
O4 0.142(2) 0.0303(12) 0.0585(15) 0.0006(11) -0.0090(14) -0.0189(13)

loop_
_atom_type_symbol
_atom_type_description
_atom_type_scat_dispersion_real
_atom_type_scat_dispersion_imag
_atom_type_scat_source
C C 0.0033 0.0016 'International Tables Vol C Tables 4.2.6.8 and 6.1.1.4'
H H 0.0000 0.0000 'International Tables Vol C Tables 4.2.6.8 and 6.1.1.4'
N N 0.0061 0.0033 'International Tables Vol C Tables 4.2.6.8 and 6.1.1.4'
O O 0.0106 0.0060 'International Tables Vol C Tables 4.2.6.8 and 6.1.1.4'
Zn Zn 0.2839 1.4301 'International Tables Vol C Tables 4.2.6.8 and 6.1.1.4'

loop_
_geom_angle_atom_site_label_1
_geom_angle_atom_site_label_2
_geom_angle_atom_site_label_3
_geom_angle
_geom_angle_site_symmetry_1
_geom_angle_site_symmetry_3
O3 Zn1 O1 126.90(8) 2_545 4_457
O3 Zn1 N1 112.32(8) 2_545 .
O1 Zn1 N1 104.06(9) 4_457 .
O3 Zn1 N4 95.73(8) 2_545 .
O1 Zn1 N4 113.15(8) 4_457 .
N1 Zn1 N4 102.23(8) . .
C1 N1 N2 108.10(19) . .
C1 N1 Zn1 133.23(17) . .
N2 N1 Zn1 118.38(15) . .
C2 N2 N1 105.6(2) . .
C1 N3 C2 104.4(2) . .
C1 N3 C3 128.8(2) . .
C2 N3 C3 126.8(2) . .
C10 N4 N5 108.5(2) . .
C10 N4 Zn1 124.06(18) . .
N5 N4 Zn1 126.90(15) . .
C11 N5 N4 105.6(2) . .
C10 N6 C11 104.6(2) . .
C10 N6 C12 127.2(2) . .
C11 N6 C12 128.1(2) . .
N1 C1 N3 110.1(2) . .
N2 C2 N3 111.8(2) . .
C4 C3 C8 121.7(2) . .
C4 C3 N3 120.0(2) . .
C8 C3 N3 118.3(2) . .
C3 C4 C5 119.2(3) . .
C6 C5 C4 120.3(3) . .
C5 C6 C7 119.4(2) . .
C5 C6 C9 119.9(3) . .
C7 C6 C9 120.7(2) . .
C6 C7 C8 120.6(2) . .
C3 C8 C7 118.8(3) . .
O2 C9 O1 123.5(3) . .
O2 C9 C6 120.0(3) . .
O1 C9 C6 116.5(3) . .
N4 C10 N6 109.9(2) . .
N5 C11 N6 111.4(2) . .
C17 C12 C13 121.5(2) . .
C17 C12 N6 119.6(2) . .
C13 C12 N6 118.9(2) . .
C14 C13 C12 118.6(3) . .
C13 C14 C15 120.8(2) . .
C16 C15 C14 119.1(2) . .
C16 C15 C18 120.3(2) . .
C14 C15 C18 120.6(2) . .
C15 C16 C17 121.1(3) . .
C12 C17 C16 118.9(2) . .
O4 C18 O3 123.9(3) . .
O4 C18 C15 120.2(3) . .
O3 C18 C15 115.9(2) . .
C9 O1 Zn1 108.78(19) . 4_557
C18 O3 Zn1 113.52(17) . 2_544

loop_
_geom_bond_atom_site_label_1
_geom_bond_atom_site_label_2
_geom_bond_distance
_geom_bond_site_symmetry_2
Zn1 O3 1.9360(17) 2_545
Zn1 O1 1.9483(18) 4_457
Zn1 N1 2.0322(18) .
Zn1 N4 2.051(2) .
N1 C1 1.300(3) .
N1 N2 1.383(3) .
N2 C2 1.294(3) .
N3 C1 1.348(3) .
N3 C2 1.353(3) .
N3 C3 1.444(3) .
N4 C10 1.306(3) .
N4 N5 1.372(3) .
N5 C11 1.300(3) .
N6 C10 1.340(3) .
N6 C11 1.358(3) .
N6 C12 1.442(3) .
C3 C4 1.367(4) .
C3 C8 1.373(4) .
C4 C5 1.385(4) .
C5 C6 1.380(4) .
C6 C7 1.382(4) .
C6 C9 1.512(4) .
C7 C8 1.385(4) .
C9 O2 1.221(4) .
C9 O1 1.266(4) .
C12 C17 1.371(4) .
C12 C13 1.387(4) .
C13 C14 1.380(4) .
C14 C15 1.385(3) .
C15 C16 1.375(4) .
C15 C18 1.518(3) .
C16 C17 1.382(4) .
C18 O4 1.220(3) .
C18 O3 1.265(3) .
O1 Zn1 1.9483(18) 4_557
O3 Zn1 1.9360(17) 2_544

loop_
_platon_squeeze_void_nr
_platon_squeeze_void_average_x
_platon_squeeze_void_average_y
_platon_squeeze_void_average_z
_platon_squeeze_void_volume
_platon_squeeze_void_count_electrons
_platon_squeeze_void_content
1 0.000 0.100 0.250 532 134 ' '
2 0.500 -0.397 0.250 532 135 ' '
3 0.000 -0.100 0.750 531 133 ' '
4 0.500 0.397 0.750 531 134 ' '
